data_8104772
loop_
_publ_author_name
'Liguo, Yang'
'Chaoyang, Zhang'
'Kai, Wang'
'Shengxian, Zhai'
'Nana, Liu'

_publ_section_title
;
 The crystal structure of
 bis(\m2-5-chloro-N-(2-methyl-1-oxidopropylidene)-2-oxidobenzohydrazonate-\k5
 N,O,O&#x2032;:N&#x2032;,O&#x2032;&#x2032;)pentakis(pyridine-\k1
 N)tricopper(II), C47H45Cl2N9Cu3O6
;
_journal_issue 3
_journal_name_full 'Zeitschrift f\"ur Kristallographie - New Crystal Structures'
_journal_page_first 579
_journal_page_last 581
_journal_paper_doi 10.1515/ncrs-2020-0601
_journal_volume 236
_journal_year 2021
_chemical_formula_sum 'C47 H45 Cl2 Cu3 N9 O6'
_chemical_formula_weight 1093.44
_space_group_crystal_system monoclinic
_space_group_IT_number 15
_space_group_name_Hall '-C 2yc'
_space_group_name_H-M_alt 'C 1 2/c 1'
_atom_sites_solution_hydrogens geom
_audit_creation_method SHELXL-2014/7
_cell_angle_alpha 90
_cell_angle_beta 109.984(4)
_cell_angle_gamma 90
_cell_formula_units_Z 4
_cell_length_a 24.084(9)
_cell_length_b 12.152(5)
_cell_length_c 17.404(7)
_cell_measurement_reflns_used 9980
_cell_measurement_temperature 296(2)
_cell_measurement_theta_max 28.03
_cell_measurement_theta_min 3.06
_cell_volume 4787(3)
_computing_cell_refinement 'Bruker SAINT'
_computing_data_collection 'Bruker APEX2'
_computing_data_reduction 'Bruker SAINT'
_computing_molecular_graphics 'Bruker SHELXTL'
_computing_publication_material 'Bruker SHELXTL'
_computing_structure_refinement 'SHELXL-2014/7 (Sheldrick, 2014)'
_computing_structure_solution 'SHELXS-97 (Sheldrick 2008)'
_diffrn_ambient_temperature 296(2)
_diffrn_measured_fraction_theta_full 0.997
_diffrn_measured_fraction_theta_max 0.997
_diffrn_measurement_device_type 'Bruker APEX-II CCD'
_diffrn_measurement_method '\f and \w scans'
_diffrn_radiation_type MoK\a
_diffrn_radiation_wavelength 0.71073
_diffrn_reflns_av_R_equivalents 0.0847
_diffrn_reflns_av_unetI/netI 0.0479
_diffrn_reflns_Laue_measured_fraction_full 0.997
_diffrn_reflns_Laue_measured_fraction_max 0.997
_diffrn_reflns_limit_h_max 28
_diffrn_reflns_limit_h_min -28
_diffrn_reflns_limit_k_max 14
_diffrn_reflns_limit_k_min -14
_diffrn_reflns_limit_l_max 20
_diffrn_reflns_limit_l_min -20
_diffrn_reflns_number 26523
_diffrn_reflns_point_group_measured_fraction_full 0.997
_diffrn_reflns_point_group_measured_fraction_max 0.997
_diffrn_reflns_theta_full 25.008
_diffrn_reflns_theta_max 25.008
_diffrn_reflns_theta_min 3.353
_exptl_absorpt_coefficient_mu 1.490
_exptl_absorpt_correction_type none
_exptl_crystal_colour yellow
_exptl_crystal_density_diffrn 1.517
_exptl_crystal_description block
_exptl_crystal_F_000 2236
_exptl_crystal_size_max 0.08
_exptl_crystal_size_mid 0.06
_exptl_crystal_size_min 0.03
_refine_diff_density_max 0.924
_refine_diff_density_min -0.551
_refine_diff_density_rms 0.093
_refine_ls_extinction_coef .
_refine_ls_extinction_method none
_refine_ls_goodness_of_fit_ref 1.115
_refine_ls_hydrogen_treatment constr
_refine_ls_matrix_type full
_refine_ls_number_parameters 306
_refine_ls_number_reflns 4198
_refine_ls_number_restraints 0
_refine_ls_restrained_S_all 1.115
_refine_ls_R_factor_all 0.0595
_refine_ls_R_factor_gt 0.0455
_refine_ls_shift/su_max 0.001
_refine_ls_shift/su_mean 0.000
_refine_ls_structure_factor_coef Fsqd
_refine_ls_weighting_details 'w=1/[\s^2^(Fo^2^)+(0.0680P)^2^+6.9666P] where P=(Fo^2^+2Fc^2^)/3'
_refine_ls_weighting_scheme calc
_refine_ls_wR_factor_gt 0.1161
_refine_ls_wR_factor_ref 0.1363
_reflns_Friedel_coverage 0.000
_reflns_Friedel_fraction_full .
_reflns_Friedel_fraction_max .
_reflns_number_gt 3394
_reflns_number_total 4198
_reflns_threshold_expression 'I > 2\s(I)'
_cod_data_source_file suppl_j_ncrs-2020-0601_suppl.cif
_cod_data_source_block 123_a
_cod_original_sg_symbol_H-M 'C 2/c'
_cod_database_code 8104772
_shelx_shelxl_version_number 2014/7
_shelx_space_group_comment
;
The symmetry employed for this shelxl refinement is uniquely defined
by the following loop, which should always be used as a source of
symmetry information in preference to the above space-group names.
They are only intended as comments.
;
_shelx_estimated_absorpt_t_min 0.5450
_shelx_estimated_absorpt_t_max 0.7457

loop_
_space_group_symop_operation_xyz
'x, y, z'
'-x, y, -z+1/2'
'x+1/2, y+1/2, z'
'-x+1/2, y+1/2, -z+1/2'
'-x, -y, -z'
'x, -y, z-1/2'
'-x+1/2, -y+1/2, -z'
'x+1/2, -y+1/2, z-1/2'

loop_
_atom_site_label
_atom_site_type_symbol
_atom_site_fract_x
_atom_site_fract_y
_atom_site_fract_z
_atom_site_U_iso_or_equiv
_atom_site_adp_type
_atom_site_occupancy
_atom_site_site_symmetry_order
_atom_site_calc_flag
_atom_site_refinement_flags_posn
_atom_site_refinement_flags_adp
_atom_site_refinement_flags_occupancy
_atom_site_disorder_assembly
_atom_site_disorder_group
Cu1 Cu 0.5000 0.79108(5) 0.2500 0.03580(18) Uani 1 2 d S T P . .
Cu2 Cu 0.36073(2) 0.80720(4) 0.37855(2) 0.04015(17) Uani 1 1 d . . . . .
Cl1 Cl 0.65323(4) 0.92636(9) 0.66705(6) 0.0608(3) Uani 1 1 d . . . . .
O1 O 0.52885(10) 0.8181(2) 0.36925(14) 0.0441(6) Uani 1 1 d . . . . .
O2 O 0.40102(10) 0.8365(2) 0.49188(14) 0.0500(6) Uani 1 1 d . . . . .
O3 O 0.32620(10) 0.7873(2) 0.25903(14) 0.0449(6) Uani 1 1 d . . . . .
N1 N 0.28051(12) 0.8209(2) 0.39057(17) 0.0404(6) Uani 1 1 d . . . . .
N2 N 0.42327(11) 0.7972(2) 0.26899(16) 0.0331(6) Uani 1 1 d . . . . .
N3 N 0.43176(11) 0.8152(2) 0.35292(16) 0.0338(6) Uani 1 1 d . . . . .
N4 N 0.5000 0.5938(4) 0.2500 0.0482(10) Uani 1 2 d S T P . .
N5 N 0.36530(15) 0.5991(3) 0.3945(2) 0.0564(8) Uani 1 1 d . . . . .
C1 C 0.45822(14) 0.8552(3) 0.52629(19) 0.0390(7) Uani 1 1 d . . . . .
C2 C 0.57809(15) 0.8991(3) 0.6137(2) 0.0431(8) Uani 1 1 d . . . . .
C3 C 0.53756(17) 0.9051(3) 0.6534(2) 0.0487(9) Uani 1 1 d . . . . .
H1 H 0.5495 0.9234 0.7086 0.058 Uiso 1 1 calc R U . . .
C4 C 0.47916(16) 0.8836(3) 0.6103(2) 0.0482(9) Uani 1 1 d . . . . .
H2 H 0.4521 0.8880 0.6376 0.058 Uiso 1 1 calc R U . . .
C5 C 0.48689(13) 0.8262(3) 0.39902(19) 0.0346(7) Uani 1 1 d . . . . .
C6 C 0.56057(14) 0.8730(3) 0.53209(19) 0.0399(7) Uani 1 1 d . . . . .
H3 H 0.5885 0.8703 0.5062 0.048 Uiso 1 1 calc R U . . .
C7 C 0.27292(16) 0.8784(3) 0.4520(2) 0.0497(9) Uani 1 1 d . . . . .
H4 H 0.3052 0.9145 0.4886 0.060 Uiso 1 1 calc R U . . .
C8 C 0.50107(14) 0.8504(3) 0.48715(19) 0.0354(7) Uani 1 1 d . . . . .
C9 C 0.21897(18) 0.8858(4) 0.4627(3) 0.0584(10) Uani 1 1 d . . . . .
H5 H 0.2152 0.9264 0.5059 0.070 Uiso 1 1 calc R U . . .
C10 C 0.36667(14) 0.7839(3) 0.2260(2) 0.0375(7) Uani 1 1 d . . . . .
C11 C 0.23307(16) 0.7723(4) 0.3378(2) 0.0538(10) Uani 1 1 d . . . . .
H6 H 0.2373 0.7346 0.2936 0.065 Uiso 1 1 calc R U . . .
C12 C 0.34836(15) 0.7644(4) 0.1358(2) 0.0497(9) Uani 1 1 d . . . . .
H7 H 0.3831 0.7407 0.1230 0.060 Uiso 1 1 calc R U . . .
C13 C 0.17097(18) 0.8331(4) 0.4095(3) 0.0696(12) Uani 1 1 d . . . . .
H8 H 0.1343 0.8360 0.4163 0.084 Uiso 1 1 calc R U . . .
C14 C 0.4039(2) 0.5553(4) 0.4601(3) 0.0705(12) Uani 1 1 d . . . . .
H9 H 0.4325 0.6008 0.4952 0.085 Uiso 1 1 calc R U . . .
C15 C 0.3264(2) 0.8737(5) 0.0916(3) 0.0791(14) Uani 1 1 d . . . . .
H10A H 0.2929 0.8990 0.1046 0.119 Uiso 1 1 calc R U . . .
H10B H 0.3151 0.8629 0.0336 0.119 Uiso 1 1 calc R U . . .
H10C H 0.3574 0.9274 0.1089 0.119 Uiso 1 1 calc R U . . .
C16 C 0.17845(18) 0.7755(5) 0.3456(3) 0.0721(13) Uani 1 1 d . . . . .
H11 H 0.1467 0.7391 0.3081 0.087 Uiso 1 1 calc R U . . .
C17 C 0.3023(2) 0.6751(5) 0.1093(3) 0.0823(16) Uani 1 1 d . . . . .
H12D H 0.3179 0.6083 0.1380 0.123 Uiso 1 1 calc R U . . .
H12G H 0.2917 0.6631 0.0515 0.123 Uiso 1 1 calc R U . . .
H12J H 0.2679 0.6970 0.1215 0.123 Uiso 1 1 calc R U . . .
C18 C 0.4724(2) 0.5355(4) 0.2907(3) 0.0695(12) Uani 1 1 d . . . . .
H13 H 0.4521 0.5736 0.3192 0.083 Uiso 1 1 calc R U . . .
C19 C 0.3256(2) 0.5334(4) 0.3451(3) 0.0697(12) Uani 1 1 d . . . . .
H14 H 0.2993 0.5636 0.2975 0.084 Uiso 1 1 calc R U . . .
C20 C 0.5000 0.3652(6) 0.2500 0.089(2) Uani 1 2 d S T P . .
H15 H 0.5000 0.2887 0.2500 0.107 Uiso 1 2 calc R U P . .
C21 C 0.3205(3) 0.4237(5) 0.3587(4) 0.0900(17) Uani 1 1 d . . . . .
H16 H 0.2905 0.3815 0.3228 0.108 Uiso 1 1 calc R U . . .
C22 C 0.3599(4) 0.3789(5) 0.4253(5) 0.106(2) Uani 1 1 d . . . . .
H17 H 0.3581 0.3042 0.4357 0.127 Uiso 1 1 calc R U . . .
C23 C 0.4720(3) 0.4230(4) 0.2932(4) 0.0884(16) Uani 1 1 d . . . . .
H28 H 0.4529 0.3864 0.3239 0.106 Uiso 1 1 calc R U . . .
C24 C 0.4043(3) 0.4446(6) 0.4797(4) 0.0967(19) Uani 1 1 d . . . . .
H19 H 0.4323 0.4153 0.5263 0.116 Uiso 1 1 calc R U . . .

loop_
_atom_site_aniso_label
_atom_site_aniso_U_11
_atom_site_aniso_U_22
_atom_site_aniso_U_33
_atom_site_aniso_U_23
_atom_site_aniso_U_13
_atom_site_aniso_U_12
Cu1 0.0288(3) 0.0522(4) 0.0281(3) 0.000 0.0119(2) 0.000
Cu2 0.0340(2) 0.0570(3) 0.0323(3) -0.00550(18) 0.01496(18) -0.00525(17)
Cl1 0.0506(5) 0.0705(7) 0.0456(5) -0.0012(5) -0.0041(4) -0.0045(4)
O1 0.0341(12) 0.0715(17) 0.0281(11) -0.0085(11) 0.0125(9) 0.0023(11)
O2 0.0418(13) 0.0779(18) 0.0323(12) -0.0101(12) 0.0152(10) -0.0099(12)
O3 0.0312(11) 0.0700(17) 0.0344(12) -0.0057(11) 0.0122(10) -0.0045(10)
N1 0.0388(14) 0.0529(17) 0.0346(14) -0.0012(13) 0.0189(12) -0.0026(12)
N2 0.0289(13) 0.0454(16) 0.0257(13) -0.0022(11) 0.0102(10) -0.0004(10)
N3 0.0327(13) 0.0441(16) 0.0261(13) -0.0040(11) 0.0121(11) -0.0041(11)
N4 0.052(2) 0.049(2) 0.054(3) 0.000 0.032(2) 0.000
N5 0.064(2) 0.053(2) 0.062(2) 0.0055(17) 0.0338(18) -0.0055(16)
C1 0.0468(18) 0.0385(18) 0.0338(16) -0.0007(14) 0.0164(14) -0.0030(14)
C2 0.0448(18) 0.0396(19) 0.0368(17) -0.0001(15) 0.0034(14) -0.0013(14)
C3 0.063(2) 0.054(2) 0.0261(16) -0.0018(15) 0.0113(15) -0.0028(17)
C4 0.055(2) 0.060(2) 0.0333(17) 0.0000(16) 0.0200(16) -0.0040(17)
C5 0.0321(15) 0.0390(17) 0.0317(16) -0.0023(13) 0.0099(13) -0.0019(13)
C6 0.0423(17) 0.0409(19) 0.0354(17) -0.0006(14) 0.0121(14) 0.0030(14)
C7 0.049(2) 0.052(2) 0.054(2) -0.0021(18) 0.0250(17) -0.0029(16)
C8 0.0388(16) 0.0358(17) 0.0313(16) -0.0016(14) 0.0114(13) 0.0004(13)
C9 0.063(2) 0.064(3) 0.059(2) -0.004(2) 0.034(2) 0.007(2)
C10 0.0329(16) 0.0474(19) 0.0332(17) -0.0030(14) 0.0128(13) -0.0005(13)
C11 0.0434(19) 0.078(3) 0.043(2) -0.0112(19) 0.0181(16) -0.0033(19)
C12 0.0361(17) 0.080(3) 0.0325(18) -0.0074(18) 0.0113(14) -0.0094(17)
C13 0.047(2) 0.095(3) 0.079(3) -0.006(3) 0.037(2) 0.000(2)
C14 0.063(3) 0.080(3) 0.078(3) 0.001(3) 0.036(2) 0.003(2)
C15 0.071(3) 0.112(4) 0.046(2) 0.019(3) 0.009(2) 0.013(3)
C16 0.043(2) 0.108(4) 0.067(3) -0.013(3) 0.020(2) -0.013(2)
C17 0.073(3) 0.123(4) 0.051(3) -0.036(3) 0.022(2) -0.042(3)
C18 0.087(3) 0.057(3) 0.086(3) -0.003(2) 0.058(3) -0.002(2)
C19 0.085(3) 0.065(3) 0.066(3) -0.009(2) 0.035(2) -0.006(2)
C20 0.120(6) 0.048(4) 0.108(6) 0.000 0.049(5) 0.000
C21 0.118(5) 0.063(3) 0.106(4) -0.022(3) 0.058(4) -0.014(3)
C22 0.149(6) 0.052(3) 0.153(7) 0.004(4) 0.098(6) 0.011(4)
C23 0.115(4) 0.063(3) 0.113(4) 0.007(3) 0.072(4) -0.016(3)
C24 0.103(4) 0.100(5) 0.098(4) 0.033(4) 0.049(4) 0.046(4)

loop_
_atom_type_symbol
_atom_type_description
_atom_type_scat_dispersion_real
_atom_type_scat_dispersion_imag
_atom_type_scat_source
C C 0.0033 0.0016 'International Tables Vol C Tables 4.2.6.8 and 6.1.1.4'
H H 0.0000 0.0000 'International Tables Vol C Tables 4.2.6.8 and 6.1.1.4'
N N 0.0061 0.0033 'International Tables Vol C Tables 4.2.6.8 and 6.1.1.4'
O O 0.0106 0.0060 'International Tables Vol C Tables 4.2.6.8 and 6.1.1.4'
Cu Cu 0.3201 1.2651 'International Tables Vol C Tables 4.2.6.8 and 6.1.1.4'
Cl Cl 0.1484 0.1585 'International Tables Vol C Tables 4.2.6.8 and 6.1.1.4'

loop_
_geom_angle_atom_site_label_1
_geom_angle_atom_site_label_2
_geom_angle_atom_site_label_3
_geom_angle
_geom_angle_site_symmetry_1
_geom_angle_site_symmetry_3
O1 Cu1 O1 160.91(16) 2_655 .
O1 Cu1 N2 98.93(10) 2_655 .
O1 Cu1 N2 80.35(10) . .
O1 Cu1 N2 80.35(10) 2_655 2_655
O1 Cu1 N2 98.93(10) . 2_655
N2 Cu1 N2 175.68(15) . 2_655
O1 Cu1 N4 99.54(8) 2_655 .
O1 Cu1 N4 99.54(8) . .
N2 Cu1 N4 92.16(8) . .
N2 Cu1 N4 92.16(8) 2_655 .
O2 Cu2 N3 92.99(10) . .
O2 Cu2 O3 173.38(10) . .
N3 Cu2 O3 81.29(10) . .
O2 Cu2 N1 92.53(11) . .
N3 Cu2 N1 169.60(12) . .
O3 Cu2 N1 92.63(10) . .
C5 O1 Cu1 113.11(19) . .
C1 O2 Cu2 125.7(2) . .
C10 O3 Cu2 111.3(2) . .
C11 N1 C7 117.5(3) . .
C11 N1 Cu2 121.1(2) . .
C7 N1 Cu2 121.4(2) . .
C10 N2 N3 111.0(3) . .
C10 N2 Cu1 137.7(2) . .
N3 N2 Cu1 111.19(19) . .
C5 N3 N2 114.0(3) . .
C5 N3 Cu2 131.8(2) . .
N2 N3 Cu2 114.0(2) . .
C18 N4 C18 115.6(5) . 2_655
C18 N4 Cu1 122.2(3) . .
C18 N4 Cu1 122.2(3) 2_655 .
C14 N5 C19 117.6(4) . .
O2 C1 C4 117.3(3) . .
O2 C1 C8 126.3(3) . .
C4 C1 C8 116.4(3) . .
C6 C2 C3 120.8(3) . .
C6 C2 Cl1 119.1(3) . .
C3 C2 Cl1 120.2(3) . .
C4 C3 C2 119.0(3) . .
C4 C3 H1 120.5 . .
C2 C3 H1 120.5 . .
C3 C4 C1 123.1(3) . .
C3 C4 H2 118.4 . .
C1 C4 H2 118.4 . .
O1 C5 N3 121.3(3) . .
O1 C5 C8 119.8(3) . .
N3 C5 C8 118.9(3) . .
C2 C6 C8 121.0(3) . .
C2 C6 H3 119.5 . .
C8 C6 H3 119.5 . .
N1 C7 C9 122.3(4) . .
N1 C7 H4 118.9 . .
C9 C7 H4 118.9 . .
C6 C8 C1 119.7(3) . .
C6 C8 C5 116.4(3) . .
C1 C8 C5 123.8(3) . .
C13 C9 C7 119.7(4) . .
C13 C9 H5 120.1 . .
C7 C9 H5 120.1 . .
O3 C10 N2 122.3(3) . .
O3 C10 C12 118.4(3) . .
N2 C10 C12 119.3(3) . .
N1 C11 C16 123.1(4) . .
N1 C11 H6 118.5 . .
C16 C11 H6 118.5 . .
C10 C12 C17 110.9(3) . .
C10 C12 C15 108.4(4) . .
C17 C12 C15 112.2(4) . .
C10 C12 H7 108.4 . .
C17 C12 H7 108.4 . .
C15 C12 H7 108.4 . .
C9 C13 C16 118.1(4) . .
C9 C13 H8 121.0 . .
C16 C13 H8 121.0 . .
N5 C14 C24 123.4(5) . .
N5 C14 H9 118.3 . .
C24 C14 H9 118.3 . .
C12 C15 H10A 109.5 . .
C12 C15 H10B 109.5 . .
H10A C15 H10B 109.5 . .
C12 C15 H10C 109.5 . .
H10A C15 H10C 109.5 . .
H10B C15 H10C 109.5 . .
C11 C16 C13 119.3(4) . .
C11 C16 H11 120.3 . .
C13 C16 H11 120.3 . .
C12 C17 H12D 109.5 . .
C12 C17 H12G 109.5 . .
H12D C17 H12G 109.5 . .
C12 C17 H12J 109.5 . .
H12D C17 H12J 109.5 . .
H12G C17 H12J 109.5 . .
N4 C18 C23 124.0(4) . .
N4 C18 H13 118.0 . .
C23 C18 H13 118.0 . .
N5 C19 C21 124.6(5) . .
N5 C19 H14 117.7 . .
C21 C19 H14 117.7 . .
C23 C20 C23 118.0(7) . 2_655
C23 C20 H15 121.0 . .
C23 C20 H15 121.0 2_655 .
C22 C21 C19 117.8(6) . .
C22 C21 H16 121.1 . .
C19 C21 H16 121.1 . .
C21 C22 C24 120.2(5) . .
C21 C22 H17 119.9 . .
C24 C22 H17 119.9 . .
C20 C23 C18 119.1(5) . .
C20 C23 H28 120.4 . .
C18 C23 H28 120.4 . .
C14 C24 C22 116.4(6) . .
C14 C24 H19 121.8 . .
C22 C24 H19 121.8 . .

loop_
_geom_bond_atom_site_label_1
_geom_bond_atom_site_label_2
_geom_bond_distance
_geom_bond_site_symmetry_2
Cu1 O1 1.978(2) 2_655
Cu1 O1 1.978(2) .
Cu1 N2 1.987(3) .
Cu1 N2 1.987(3) 2_655
Cu1 N4 2.397(5) .
Cu2 O2 1.911(2) .
Cu2 N3 1.912(3) .
Cu2 O3 1.974(2) .
Cu2 N1 2.020(3) .
Cl1 C2 1.760(3) .
O1 C5 1.287(4) .
O2 C1 1.320(4) .
O3 C10 1.290(4) .
N1 C11 1.334(5) .
N1 C7 1.341(5) .
N2 C10 1.322(4) .
N2 N3 1.421(4) .
N3 C5 1.303(4) .
N4 C18 1.328(5) .
N4 C18 1.329(5) 2_655
N5 C14 1.314(6) .
N5 C19 1.315(6) .
C1 C4 1.418(5) .
C1 C8 1.419(4) .
C2 C6 1.374(5) .
C2 C3 1.377(5) .
C3 C4 1.374(5) .
C3 H1 0.9300 .
C4 H2 0.9300 .
C5 C8 1.482(4) .
C6 C8 1.405(4) .
C6 H3 0.9300 .
C7 C9 1.377(5) .
C7 H4 0.9300 .
C9 C13 1.369(6) .
C9 H5 0.9300 .
C10 C12 1.498(5) .
C11 C16 1.368(5) .
C11 H6 0.9300 .
C12 C17 1.508(6) .
C12 C15 1.535(7) .
C12 H7 0.9800 .
C13 C16 1.378(7) .
C13 H8 0.9300 .
C14 C24 1.388(8) .
C14 H9 0.9300 .
C15 H10A 0.9600 .
C15 H10B 0.9600 .
C15 H10C 0.9600 .
C16 H11 0.9300 .
C17 H12D 0.9600 .
C17 H12G 0.9600 .
C17 H12J 0.9600 .
C18 C23 1.369(7) .
C18 H13 0.9300 .
C19 C21 1.367(7) .
C19 H14 0.9300 .
C20 C23 1.363(6) .
C20 C23 1.363(6) 2_655
C20 H15 0.9300 .
C21 C22 1.338(9) .
C21 H16 0.9300 .
C22 C24 1.408(10) .
C22 H17 0.9300 .
C23 H28 0.9300 .
C24 H19 0.9300 .
